data_7009460
loop_
_publ_author_name
'Schmidt, Ulrich'
'Ilg, Kerstin'
'Werner, Helmut'

_publ_section_title
;
 The first palladium(II) complexes containing arsino(phosphino)methanes
 as ligands&#x200A;&#x2020;
;
_journal_issue 7
_journal_name_full 'Journal of the Chemical Society, Dalton Transactions'
_journal_page_first 1005
_journal_paper_doi 10.1039/b001237h
_journal_year 2000
_chemical_formula_sum 'C65 H88 As2 B Cl3 F24 P2 Pd2'
_chemical_formula_weight 1867.09
_chemical_name_systematic
; 
 ? 
;
_space_group_IT_number 2
_symmetry_cell_setting triclinic
_symmetry_Int_Tables_number 2
_symmetry_space_group_name_Hall '-P 1'
_symmetry_space_group_name_H-M 'P -1'
_atom_sites_solution_hydrogens geom
_atom_sites_solution_primary direct
_atom_sites_solution_secondary difmap
_audit_creation_method SHELXL-97
_cell_angle_alpha 112.46(8)
_cell_angle_beta 96.69(8)
_cell_angle_gamma 101.79(8)
_cell_formula_units_Z 2
_cell_length_a 14.487(9)
_cell_length_b 17.323(11)
_cell_length_c 17.554(12)
_cell_measurement_reflns_used 5000
_cell_measurement_temperature 173(2)
_cell_measurement_theta_max 25.03
_cell_measurement_theta_min 2.23
_cell_volume 3892(6)
_computing_cell_refinement 'IPDS (Stoe)'
_computing_data_collection 'IPDS (Stoe)'
_computing_data_reduction 'IPDS (Stoe)'
_computing_molecular_graphics 'Zortep (Zsolnai)'
_computing_structure_refinement 'SHELXL-97 (Sheldrick, 1997)'
_computing_structure_solution 'SHELXS-97 (Sheldrick, 1990)'
_diffrn_ambient_temperature 173(2)
_diffrn_measured_fraction_theta_full 0.940
_diffrn_measured_fraction_theta_max 0.940
_diffrn_measurement_device_type 'IPDS (Stoe)'
_diffrn_measurement_method phi-scans
_diffrn_radiation_monochromator graphite
_diffrn_radiation_source 'fine-focus sealed tube'
_diffrn_radiation_type MoK\a
_diffrn_radiation_wavelength 0.71073
_diffrn_reflns_av_R_equivalents 0.0654
_diffrn_reflns_av_sigmaI/netI 0.0909
_diffrn_reflns_limit_h_max 17
_diffrn_reflns_limit_h_min -17
_diffrn_reflns_limit_k_max 20
_diffrn_reflns_limit_k_min -20
_diffrn_reflns_limit_l_max 20
_diffrn_reflns_limit_l_min -20
_diffrn_reflns_number 38138
_diffrn_reflns_theta_full 25.03
_diffrn_reflns_theta_max 25.03
_diffrn_reflns_theta_min 2.23
_diffrn_standards_decay_% 0
_diffrn_standards_interval_count 0
_diffrn_standards_interval_time 0
_diffrn_standards_number 0
_exptl_absorpt_coefficient_mu 1.545
_exptl_absorpt_correction_type none
_exptl_absorpt_process_details
;
no absorption correction
;
_exptl_crystal_colour 'pale yellow'
_exptl_crystal_density_diffrn 1.593
_exptl_crystal_density_method 'not measured'
_exptl_crystal_description prism
_exptl_crystal_F_000 1876
_exptl_crystal_size_max 0.18
_exptl_crystal_size_mid 0.16
_exptl_crystal_size_min 0.15
_refine_diff_density_max 0.063
_refine_diff_density_min -0.064
_refine_diff_density_rms 0.007
_refine_ls_extinction_method none
_refine_ls_goodness_of_fit_ref 0.840
_refine_ls_hydrogen_treatment mixed
_refine_ls_matrix_type full
_refine_ls_number_parameters 1028
_refine_ls_number_reflns 12934
_refine_ls_number_restraints 636
_refine_ls_restrained_S_all 0.880
_refine_ls_R_factor_all 0.0792
_refine_ls_R_factor_gt 0.0404
_refine_ls_shift/su_max 0.150
_refine_ls_shift/su_mean 0.002
_refine_ls_structure_factor_coef Fsqd
_refine_ls_weighting_details 'calc w=1/[\s^2^(Fo^2^)+(0.0409P)^2^+0.0000P] where P=(Fo^2^+2Fc^2^)/3'
_refine_ls_weighting_scheme calc
_refine_ls_wR_factor_gt 0.0827
_refine_ls_wR_factor_ref 0.0928
_reflns_number_gt 7671
_reflns_number_total 12934
_reflns_threshold_expression >2sigma(I)
_cod_data_source_file b001237h.txt
_cod_data_source_block 8
_cod_original_cell_volume 3892(4)
_cod_original_sg_symbol_H-M P-1
_cod_database_code 7009460

loop_
_symmetry_equiv_pos_as_xyz
'x, y, z'
'-x, -y, -z'

loop_
_atom_site_label
_atom_site_type_symbol
_atom_site_fract_x
_atom_site_fract_y
_atom_site_fract_z
_atom_site_U_iso_or_equiv
_atom_site_adp_type
_atom_site_occupancy
_atom_site_symmetry_multiplicity
_atom_site_calc_flag
_atom_site_refinement_flags
_atom_site_disorder_assembly
_atom_site_disorder_group
Pd1 Pd 0.88362(3) 0.65834(3) 0.22680(3) 0.0620(3) Uani 1 1 d . . .
Pd2 Pd 1.05947(3) 0.81847(3) 0.31333(3) 0.0658(3) Uani 1 1 d . . .
P1 P 1.04151(10) 0.88776(9) 0.22605(9) 0.0639(4) Uani 1 1 d . . .
P2 P 0.94009(11) 0.55899(9) 0.26285(10) 0.0680(5) Uani 1 1 d . . .
As1 As 0.82369(4) 0.75506(3) 0.17117(3) 0.0605(3) Uani 1 1 d . . .
As2 As 1.09490(5) 0.74044(4) 0.40017(4) 0.0726(3) Uani 1 1 d . . .
Cl1 Cl 1.03685(10) 0.68803(8) 0.18232(8) 0.0663(4) Uani 1 1 d . . .
B B 1.4593(5) 1.2292(4) 0.2578(4) 0.0670(16) Uani 1 1 d . . .
F1 F 1.0872(4) 1.2788(3) 0.2878(4) 0.1343(17) Uani 1 1 d U . .
F2 F 1.0556(3) 1.2867(3) 0.1711(4) 0.1269(15) Uani 1 1 d U . .
F3 F 1.1769(3) 1.3773(3) 0.2662(4) 0.1230(16) Uani 1 1 d U . .
F4 F 1.2026(7) 1.0340(6) -0.0494(5) 0.106(2) Uani 0.703(7) 1 d PU A 1
F5 F 1.0820(5) 0.9867(5) -0.0038(4) 0.113(2) Uani 0.703(7) 1 d PU A 1
F6 F 1.2119(5) 0.9580(3) 0.0197(4) 0.0981(18) Uani 0.703(7) 1 d PU A 1
F4^ F 1.2398(14) 1.0231(15) -0.0325(12) 0.103(4) Uani 0.297(7) 1 d PU A 2
F5^ F 1.1006(12) 1.0420(10) -0.0369(8) 0.107(3) Uani 0.297(7) 1 d PU A 2
F6^ F 1.1364(16) 0.9627(9) 0.0187(9) 0.099(3) Uani 0.297(7) 1 d PU A 2
F7 F 1.8219(3) 1.2413(2) 0.2881(2) 0.0950(11) Uani 1 1 d U . .
F8 F 1.7882(3) 1.1059(3) 0.2160(3) 0.1128(13) Uani 1 1 d U . .
F9 F 1.8525(3) 1.1920(4) 0.1659(3) 0.1323(18) Uani 1 1 d U . .
F10 F 1.5278(7) 1.0393(5) -0.0799(4) 0.116(2) Uani 0.709(7) 1 d PU B 1
F11 F 1.6139(4) 1.1581(5) -0.0715(3) 0.1056(19) Uani 0.709(7) 1 d PU B 1
F12 F 1.4672(5) 1.1463(6) -0.0645(5) 0.102(2) Uani 0.709(7) 1 d PU B 1
F10^ F 1.4557(14) 1.0439(12) -0.0743(9) 0.110(3) Uani 0.291(7) 1 d PU B 2
F11^ F 1.5952(13) 1.0841(15) -0.0861(9) 0.108(3) Uani 0.291(7) 1 d PU B 2
F12^ F 1.5059(16) 1.1702(16) -0.0669(14) 0.107(3) Uani 0.291(7) 1 d PU B 2
F13 F 1.4317(4) 1.2249(4) 0.5903(3) 0.1455(19) Uani 1 1 d U . .
F14 F 1.3037(4) 1.1292(3) 0.5255(3) 0.1364(18) Uani 1 1 d U . .
F15 F 1.3216(4) 1.2520(3) 0.5238(3) 0.1120(13) Uani 1 1 d U . .
F17 F 1.4618(9) 0.9145(8) 0.2571(9) 0.106(3) Uani 0.500(9) 1 d PU C 1
F18 F 1.5014(9) 0.9435(6) 0.3880(6) 0.095(2) Uani 0.500(9) 1 d PU C 1
F16 F 1.6017(6) 0.9936(6) 0.3318(8) 0.096(2) Uani 0.500(9) 1 d PU C 1
F16^ F 1.5826(9) 0.9781(7) 0.3702(7) 0.106(3) Uani 0.500(9) 1 d PU C 2
F17^ F 1.5018(10) 0.9313(9) 0.2476(7) 0.094(3) Uani 0.500(9) 1 d PU C 2
F18^ F 1.4401(8) 0.9101(6) 0.3433(7) 0.102(2) Uani 0.500(9) 1 d PU C 2
F19 F 1.5116(5) 1.4959(4) 0.1721(4) 0.156(2) Uani 1 1 d U . .
F20 F 1.3915(4) 1.5034(4) 0.2257(5) 0.167(2) Uani 1 1 d U . .
F21 F 1.5256(4) 1.6029(3) 0.2791(3) 0.1295(16) Uani 1 1 d U . .
F22 F 1.6910(7) 1.6000(4) 0.5366(5) 0.127(2) Uani 0.756(9) 1 d PU D 1
F23 F 1.7578(4) 1.4973(5) 0.4968(4) 0.115(2) Uani 0.756(9) 1 d PU D 1
F24 F 1.6450(6) 1.4889(5) 0.5604(4) 0.114(2) Uani 0.756(9) 1 d PU D 1
F22^ F 1.7555(15) 1.5622(16) 0.4964(12) 0.116(4) Uani 0.244(9) 1 d PU D 2
F23^ F 1.6852(19) 1.4712(16) 0.5409(15) 0.109(3) Uani 0.244(9) 1 d PU D 2
F24^ F 1.6400(17) 1.5787(15) 0.5535(12) 0.111(4) Uani 0.244(9) 1 d PU D 2
C1 C 0.7608(5) 0.6364(4) 0.2716(4) 0.0778(16) Uani 1 1 d . . .
H1A H 0.7066 0.5983 0.2243 0.117 Uiso 1 1 calc R . .
H1B H 0.7466 0.6918 0.3019 0.117 Uiso 1 1 calc R . .
H1C H 0.7705 0.6087 0.3101 0.117 Uiso 1 1 calc R . .
C2 C 1.0695(5) 0.9281(4) 0.4205(4) 0.0813(16) Uani 1 1 d . . .
H2A H 1.1359 0.9509 0.4537 0.122 Uiso 1 1 calc R . .
H2B H 1.0256 0.9132 0.4543 0.122 Uiso 1 1 calc R . .
H2C H 1.0516 0.9721 0.4043 0.122 Uiso 1 1 calc R . .
C3 C 0.9289(4) 0.8295(3) 0.1469(3) 0.0672(13) Uani 1 1 d . . .
H3A H 0.9452 0.7926 0.0943 0.081 Uiso 1 1 calc R . .
H3B H 0.9025 0.8731 0.1350 0.081 Uiso 1 1 calc R . .
C4 C 1.0610(5) 0.6132(4) 0.3313(4) 0.0779(15) Uani 1 1 d . . .
H4A H 1.1087 0.6014 0.2953 0.094 Uiso 1 1 calc R . .
H4B H 1.0694 0.5851 0.3704 0.094 Uiso 1 1 calc R . .
C10 C 1.3461(4) 1.2039(3) 0.2107(3) 0.0637(13) Uani 1 1 d . . .
C11 C 1.2853(4) 1.2567(3) 0.2382(3) 0.0657(13) Uani 1 1 d . . .
H11 H 1.3098 1.3092 0.2878 0.079 Uiso 1 1 calc R . .
C12 C 1.1904(4) 1.2359(3) 0.1961(4) 0.0708(14) Uani 1 1 d . . .
C13 C 1.1525(4) 1.1601(4) 0.1227(4) 0.0726(15) Uani 1 1 d . . .
H13 H 1.0885 1.1464 0.0921 0.087 Uiso 1 1 calc R . .
C14 C 1.2104(4) 1.1051(4) 0.0953(3) 0.0676(14) Uani 1 1 d . A .
C15 C 1.3028(4) 1.1255(3) 0.1393(3) 0.0673(14) Uani 1 1 d . . .
H15 H 1.3395 1.0848 0.1208 0.081 Uiso 1 1 calc R . .
C16 C 1.1282(6) 1.2936(5) 0.2298(6) 0.0986(18) Uani 1 1 d U . .
C17 C 1.1748(5) 1.0249(5) 0.0145(4) 0.0877(16) Uani 1 1 d U . .
C20 C 1.5303(4) 1.1996(3) 0.1924(3) 0.0647(13) Uani 1 1 d . . .
C21 C 1.6244(4) 1.2016(3) 0.2232(3) 0.0653(13) Uani 1 1 d . . .
H21 H 1.6443 1.2177 0.2819 0.078 Uiso 1 1 calc R . .
C22 C 1.6903(4) 1.1813(3) 0.1728(3) 0.0663(13) Uani 1 1 d . . .
C23 C 1.6633(4) 1.1561(4) 0.0863(4) 0.0735(15) Uani 1 1 d . . .
H23 H 1.7074 1.1406 0.0508 0.088 Uiso 1 1 calc R . .
C24 C 1.5719(4) 1.1539(4) 0.0532(3) 0.0725(15) Uani 1 1 d . B .
C25 C 1.5068(4) 1.1769(4) 0.1047(3) 0.0675(13) Uani 1 1 d . . .
H25 H 1.4450 1.1772 0.0802 0.081 Uiso 1 1 calc R . .
C26 C 1.7873(5) 1.1804(5) 0.2094(4) 0.0825(15) Uani 1 1 d U . .
C27 C 1.5417(6) 1.1228(5) -0.0403(4) 0.0897(15) Uani 1 1 d U . .
C30 C 1.4578(4) 1.1788(3) 0.3207(3) 0.0598(12) Uani 1 1 d . . .
C31 C 1.4198(4) 1.2070(3) 0.3932(3) 0.0658(13) Uani 1 1 d . . .
H31 H 1.4011 1.2594 0.4089 0.079 Uiso 1 1 calc R . .
C32 C 1.4084(4) 1.1615(3) 0.4432(3) 0.0673(14) Uani 1 1 d . . .
C33 C 1.4347(4) 1.0846(4) 0.4228(3) 0.0679(14) Uani 1 1 d . . .
H33 H 1.4267 1.0531 0.4566 0.082 Uiso 1 1 calc R . .
C34 C 1.4729(4) 1.0552(3) 0.3521(3) 0.0624(13) Uani 1 1 d . C .
C35 C 1.4828(4) 1.1007(3) 0.3017(3) 0.0621(12) Uani 1 1 d . . .
H35 H 1.5076 1.0778 0.2525 0.075 Uiso 1 1 calc R . .
C36 C 1.3670(6) 1.1928(5) 0.5195(5) 0.0946(17) Uani 1 1 d U . .
C37 C 1.5028(5) 0.9737(4) 0.3294(4) 0.0787(14) Uani 1 1 d U . .
C40 C 1.5019(4) 1.3347(3) 0.3064(3) 0.0643(13) Uani 1 1 d . . .
C41 C 1.4800(4) 1.3853(4) 0.2634(4) 0.0705(14) Uani 1 1 d . . .
H41 H 1.4387 1.3566 0.2089 0.085 Uiso 1 1 calc R . .
C42 C 1.5156(5) 1.4742(4) 0.2968(4) 0.0779(16) Uani 1 1 d . . .
C43 C 1.5783(4) 1.5183(4) 0.3758(4) 0.0765(16) Uani 1 1 d . . .
H43 H 1.6036 1.5796 0.3994 0.092 Uiso 1 1 calc R . .
C44 C 1.6029(4) 1.4710(4) 0.4189(4) 0.0729(15) Uani 1 1 d . D .
C45 C 1.5652(4) 1.3812(3) 0.3852(3) 0.0669(13) Uani 1 1 d . . .
H45 H 1.5830 1.3506 0.4167 0.080 Uiso 1 1 calc R . .
C46 C 1.4828(7) 1.5220(6) 0.2499(7) 0.116(2) Uani 1 1 d U . .
C47 C 1.6746(6) 1.5155(5) 0.5015(4) 0.0908(16) Uani 1 1 d U . .
C50 C 0.7447(4) 0.6821(4) 0.0517(4) 0.0697(14) Uani 1 1 d . . .
C51 C 0.7536(4) 0.8386(3) 0.2372(4) 0.0675(14) Uani 1 1 d . . .
C52 C 0.7000(5) 0.7334(4) 0.0123(4) 0.0834(17) Uani 1 1 d . . .
H52A H 0.7508 0.7809 0.0131 0.125 Uiso 1 1 calc R . .
H52B H 0.6537 0.7572 0.0443 0.125 Uiso 1 1 calc R . .
H52C H 0.6666 0.6952 -0.0462 0.125 Uiso 1 1 calc R . .
C53 C 0.8137(5) 0.6409(4) -0.0009(4) 0.0875(18) Uani 1 1 d . . .
H53A H 0.7764 0.5961 -0.0560 0.131 Uiso 1 1 calc R . .
H53B H 0.8492 0.6145 0.0288 0.131 Uiso 1 1 calc R . .
H53C H 0.8594 0.6857 -0.0092 0.131 Uiso 1 1 calc R . .
C54 C 0.6678(5) 0.6090(4) 0.0553(4) 0.0882(18) Uani 1 1 d . . .
H54A H 0.6291 0.6341 0.0956 0.132 Uiso 1 1 calc R . .
H54B H 0.6995 0.5722 0.0736 0.132 Uiso 1 1 calc R . .
H54C H 0.6259 0.5740 -0.0008 0.132 Uiso 1 1 calc R . .
C55 C 0.8096(5) 0.8776(4) 0.3297(4) 0.0780(16) Uani 1 1 d . . .
H55A H 0.8768 0.9064 0.3337 0.117 Uiso 1 1 calc R . .
H55B H 0.8079 0.8312 0.3488 0.117 Uiso 1 1 calc R . .
H55C H 0.7797 0.9200 0.3653 0.117 Uiso 1 1 calc R . .
C56 C 0.6492(4) 0.7899(4) 0.2288(4) 0.0763(16) Uani 1 1 d . . .
H56A H 0.6190 0.8287 0.2684 0.114 Uiso 1 1 calc R . .
H56B H 0.6489 0.7396 0.2416 0.114 Uiso 1 1 calc R . .
H56C H 0.6129 0.7703 0.1710 0.114 Uiso 1 1 calc R . .
C57 C 0.7546(5) 0.9120(4) 0.2093(4) 0.0775(16) Uani 1 1 d . . .
H57A H 0.7285 0.8875 0.1484 0.116 Uiso 1 1 calc R . .
H57B H 0.8211 0.9478 0.2223 0.116 Uiso 1 1 calc R . .
H57C H 0.7150 0.9479 0.2393 0.116 Uiso 1 1 calc R . .
C60 C 1.0363(5) 0.7532(4) 0.5016(4) 0.0843(17) Uani 1 1 d . . .
C61 C 1.2400(5) 0.7640(5) 0.4320(4) 0.0902(18) Uani 1 1 d . . .
C62 C 0.9326(6) 0.7537(5) 0.4765(4) 0.092(2) Uani 1 1 d . . .
H62A H 0.9001 0.7020 0.4244 0.138 Uiso 1 1 calc R . .
H62B H 0.9319 0.8058 0.4672 0.138 Uiso 1 1 calc R . .
H62C H 0.8989 0.7535 0.5217 0.138 Uiso 1 1 calc R . .
C63 C 1.0373(6) 0.6777(5) 0.5267(4) 0.099(2) Uani 1 1 d . . .
H63A H 1.0134 0.6885 0.5788 0.148 Uiso 1 1 calc R . .
H63B H 1.1034 0.6727 0.5359 0.148 Uiso 1 1 calc R . .
H63C H 0.9957 0.6236 0.4815 0.148 Uiso 1 1 calc R . .
C64 C 1.0910(6) 0.8390(5) 0.5772(4) 0.100(2) Uani 1 1 d . . .
H64A H 1.0565 0.8482 0.6233 0.150 Uiso 1 1 calc R . .
H64B H 1.0953 0.8871 0.5601 0.150 Uiso 1 1 calc R . .
H64C H 1.1562 0.8364 0.5962 0.150 Uiso 1 1 calc R . .
C65 C 1.2829(6) 0.8635(5) 0.4702(5) 0.107(2) Uani 1 1 d . . .
H65A H 1.2581 0.8905 0.5207 0.161 Uiso 1 1 calc R . .
H65B H 1.2644 0.8856 0.4286 0.161 Uiso 1 1 calc R . .
H65C H 1.3534 0.8775 0.4855 0.161 Uiso 1 1 calc R . .
C66 C 1.2731(6) 0.7264(6) 0.4921(5) 0.112(2) Uani 1 1 d . . .
H66A H 1.2406 0.6642 0.4685 0.168 Uiso 1 1 calc R . .
H66B H 1.2569 0.7558 0.5467 0.168 Uiso 1 1 calc R . .
H66C H 1.3431 0.7350 0.4998 0.168 Uiso 1 1 calc R . .
C67 C 1.2742(5) 0.7258(5) 0.3503(5) 0.101(2) Uani 1 1 d . . .
H67A H 1.3442 0.7495 0.3606 0.151 Uiso 1 1 calc R . .
H67B H 1.2419 0.7408 0.3077 0.151 Uiso 1 1 calc R . .
H67C H 1.2585 0.6625 0.3299 0.151 Uiso 1 1 calc R . .
C70 C 0.9571(5) 0.4689(4) 0.1682(4) 0.0799(16) Uani 1 1 d . . .
H70 H 0.9395 0.4151 0.1781 0.096 Uiso 1 1 calc R . .
C71 C 0.8714(5) 0.4986(4) 0.3152(4) 0.0809(17) Uani 1 1 d . . .
H71 H 0.8545 0.5423 0.3642 0.097 Uiso 1 1 calc R . .
C72 C 1.0572(5) 0.4775(4) 0.1523(5) 0.094(2) Uani 1 1 d . . .
H72A H 1.0577 0.4265 0.1024 0.141 Uiso 1 1 calc R . .
H72B H 1.1013 0.4818 0.2014 0.141 Uiso 1 1 calc R . .
H72C H 1.0781 0.5299 0.1426 0.141 Uiso 1 1 calc R . .
C73 C 0.8844(6) 0.4534(5) 0.0895(4) 0.104(2) Uani 1 1 d . . .
H73A H 0.9023 0.5022 0.0739 0.156 Uiso 1 1 calc R . .
H73B H 0.8196 0.4486 0.1016 0.156 Uiso 1 1 calc R . .
H73C H 0.8847 0.3996 0.0428 0.156 Uiso 1 1 calc R . .
C74 C 0.7758(5) 0.4363(4) 0.2550(5) 0.092(2) Uani 1 1 d . . .
H74A H 0.7891 0.3864 0.2119 0.138 Uiso 1 1 calc R . .
H74B H 0.7440 0.4667 0.2277 0.138 Uiso 1 1 calc R . .
H74C H 0.7334 0.4161 0.2871 0.138 Uiso 1 1 calc R . .
C75 C 0.9272(6) 0.4489(4) 0.3496(5) 0.095(2) Uani 1 1 d . . .
H75A H 0.8878 0.4224 0.3796 0.143 Uiso 1 1 calc R . .
H75B H 0.9874 0.4889 0.3886 0.143 Uiso 1 1 calc R . .
H75C H 0.9421 0.4034 0.3028 0.143 Uiso 1 1 calc R . .
C80 C 1.1379(4) 0.8869(4) 0.1642(4) 0.0770(16) Uani 1 1 d . . .
H80 H 1.1510 0.9431 0.1583 0.092 Uiso 1 1 calc R . .
C81 C 1.0435(5) 1.0044(4) 0.2714(4) 0.0766(16) Uani 1 1 d . . .
H81 H 0.9997 1.0123 0.3121 0.092 Uiso 1 1 calc R . .
C82 C 1.2318(5) 0.8869(5) 0.2149(5) 0.097(2) Uani 1 1 d . . .
H82A H 1.2254 0.8296 0.2152 0.146 Uiso 1 1 calc R . .
H82B H 1.2442 0.9309 0.2730 0.146 Uiso 1 1 calc R . .
H82C H 1.2855 0.9002 0.1888 0.146 Uiso 1 1 calc R . .
C83 C 1.1138(5) 0.8146(4) 0.0744(4) 0.0865(18) Uani 1 1 d . . .
H83A H 1.1710 0.8175 0.0498 0.130 Uiso 1 1 calc R . .
H83B H 1.0613 0.8220 0.0396 0.130 Uiso 1 1 calc R . .
H83C H 1.0936 0.7580 0.0766 0.130 Uiso 1 1 calc R . .
C84 C 1.1457(5) 1.0608(4) 0.3221(5) 0.093(2) Uani 1 1 d . . .
H84A H 1.1895 1.0590 0.2833 0.139 Uiso 1 1 calc R . .
H84B H 1.1687 1.0384 0.3621 0.139 Uiso 1 1 calc R . .
H84C H 1.1439 1.1208 0.3531 0.139 Uiso 1 1 calc R . .
C85 C 1.0083(5) 1.0368(4) 0.2075(4) 0.0847(18) Uani 1 1 d . . .
H85A H 1.0143 1.0991 0.2361 0.127 Uiso 1 1 calc R . .
H85B H 0.9405 1.0055 0.1806 0.127 Uiso 1 1 calc R . .
H85C H 1.0473 1.0268 0.1644 0.127 Uiso 1 1 calc R . .
Cl4 Cl 0.5939(2) 1.36859(19) -0.0060(3) 0.1844(16) Uani 1 1 d . . .
C100 C 0.6116(9) 1.3365(10) -0.1129(9) 0.194(6) Uani 1 1 d . . .
H10A H 0.5883 1.2725 -0.1431 0.233 Uiso 1 1 calc R . .
H10B H 0.5720 1.3614 -0.1421 0.233 Uiso 1 1 calc R . .
Cl3 Cl 0.7257(2) 1.3677(3) -0.1189(2) 0.1757(14) Uani 1 1 d . . .

loop_
_atom_site_aniso_label
_atom_site_aniso_U_11
_atom_site_aniso_U_22
_atom_site_aniso_U_33
_atom_site_aniso_U_23
_atom_site_aniso_U_13
_atom_site_aniso_U_12
Pd1 0.0671(4) 0.0587(3) 0.0643(4) 0.0275(2) 0.0157(2) 0.0208(2)
Pd2 0.0705(4) 0.0629(4) 0.0631(4) 0.0255(2) 0.0106(2) 0.0196(2)
P1 0.0660(8) 0.0633(8) 0.0656(8) 0.0289(6) 0.0164(7) 0.0189(6)
P2 0.0779(9) 0.0600(8) 0.0714(9) 0.0292(7) 0.0178(7) 0.0254(7)
As1 0.0641(4) 0.0594(4) 0.0625(4) 0.0275(3) 0.0157(3) 0.0207(2)
As2 0.0805(5) 0.0706(4) 0.0654(4) 0.0283(3) 0.0053(3) 0.0241(3)
Cl1 0.0683(8) 0.0645(7) 0.0679(8) 0.0264(6) 0.0180(6) 0.0225(6)
B 0.076(4) 0.061(3) 0.061(3) 0.022(3) 0.015(3) 0.019(3)
F1 0.145(4) 0.126(3) 0.171(4) 0.069(3) 0.091(3) 0.073(3)
F2 0.089(3) 0.115(3) 0.169(4) 0.048(3) 0.008(3) 0.046(2)
F3 0.093(3) 0.076(2) 0.184(4) 0.034(3) 0.019(3) 0.036(2)
F4 0.137(6) 0.099(4) 0.062(3) 0.031(2) 0.011(4) 0.005(4)
F5 0.078(3) 0.106(4) 0.096(4) -0.002(3) 0.004(3) -0.002(3)
F6 0.114(4) 0.067(3) 0.087(3) 0.011(2) 0.002(3) 0.023(3)
F4^ 0.105(7) 0.110(7) 0.065(7) 0.011(6) 0.021(5) 0.018(6)
F5^ 0.116(5) 0.094(5) 0.077(5) 0.020(4) -0.016(5) 0.011(5)
F6^ 0.112(6) 0.080(5) 0.081(5) 0.027(4) 0.005(5) 0.001(5)
F7 0.090(2) 0.091(2) 0.080(2) 0.0190(18) -0.0093(18) 0.0233(19)
F8 0.101(3) 0.088(2) 0.133(3) 0.031(2) -0.012(2) 0.043(2)
F9 0.070(2) 0.223(5) 0.100(3) 0.069(3) 0.020(2) 0.027(3)
F10 0.149(5) 0.105(3) 0.070(3) 0.014(3) -0.001(4) 0.043(4)
F11 0.103(3) 0.154(5) 0.069(3) 0.053(3) 0.030(3) 0.034(3)
F12 0.095(4) 0.150(5) 0.068(3) 0.042(3) 0.016(3) 0.054(4)
F10^ 0.118(6) 0.133(5) 0.064(5) 0.031(5) 0.014(5) 0.021(6)
F11^ 0.108(5) 0.140(6) 0.068(5) 0.026(5) 0.023(5) 0.052(5)
F12^ 0.114(6) 0.139(6) 0.077(5) 0.052(5) 0.009(6) 0.047(5)
F13 0.160(4) 0.191(5) 0.064(2) 0.020(3) 0.026(2) 0.068(3)
F14 0.189(4) 0.102(3) 0.135(3) 0.049(3) 0.107(3) 0.035(3)
F15 0.150(3) 0.118(3) 0.108(3) 0.057(2) 0.074(3) 0.074(3)
F17 0.120(6) 0.079(5) 0.095(4) 0.010(4) -0.008(5) 0.047(5)
F18 0.131(5) 0.088(4) 0.091(4) 0.050(3) 0.031(4) 0.057(4)
F16 0.082(4) 0.087(4) 0.126(6) 0.038(4) 0.033(4) 0.042(3)
F16^ 0.107(5) 0.091(4) 0.106(5) 0.025(4) -0.006(4) 0.044(4)
F17^ 0.135(7) 0.085(5) 0.072(3) 0.031(3) 0.026(4) 0.054(5)
F18^ 0.115(5) 0.074(4) 0.126(5) 0.042(4) 0.041(4) 0.033(4)
F19 0.208(5) 0.136(4) 0.132(4) 0.080(3) 0.004(4) 0.035(4)
F20 0.105(3) 0.159(4) 0.260(6) 0.143(4) -0.026(4) 0.010(3)
F21 0.142(4) 0.082(2) 0.157(4) 0.066(3) -0.014(3) 0.010(2)
F22 0.145(5) 0.076(3) 0.106(4) 0.006(3) -0.026(4) 0.014(3)
F23 0.084(3) 0.128(4) 0.091(3) 0.010(3) -0.007(3) 0.030(3)
F24 0.113(4) 0.132(4) 0.069(3) 0.027(3) 0.006(3) 0.011(4)
F22^ 0.100(6) 0.113(6) 0.091(6) 0.015(5) -0.001(5) 0.003(5)
F23^ 0.110(6) 0.112(5) 0.080(6) 0.026(5) -0.014(6) 0.025(5)
F24^ 0.112(6) 0.098(6) 0.079(6) 0.000(5) 0.004(5) 0.022(5)
C1 0.090(4) 0.072(3) 0.088(4) 0.046(3) 0.027(3) 0.029(3)
C2 0.100(4) 0.076(3) 0.070(3) 0.030(3) 0.015(3) 0.028(3)
C3 0.078(3) 0.070(3) 0.065(3) 0.032(3) 0.017(3) 0.033(3)
C4 0.087(4) 0.082(4) 0.073(3) 0.036(3) 0.014(3) 0.035(3)
C10 0.071(3) 0.064(3) 0.059(3) 0.029(2) 0.014(2) 0.018(2)
C11 0.066(3) 0.061(3) 0.067(3) 0.024(2) 0.012(3) 0.018(2)
C12 0.072(3) 0.060(3) 0.083(4) 0.033(3) 0.018(3) 0.019(3)
C13 0.068(3) 0.078(3) 0.074(3) 0.041(3) 0.010(3) 0.010(3)
C14 0.069(3) 0.070(3) 0.058(3) 0.026(2) 0.008(3) 0.012(3)
C15 0.077(4) 0.062(3) 0.065(3) 0.028(3) 0.018(3) 0.021(3)
C16 0.083(4) 0.085(3) 0.148(5) 0.059(3) 0.036(3) 0.036(3)
C17 0.094(3) 0.085(3) 0.068(3) 0.026(2) 0.011(3) 0.004(3)
C20 0.070(3) 0.060(3) 0.065(3) 0.024(2) 0.012(3) 0.021(2)
C21 0.072(3) 0.059(3) 0.057(3) 0.020(2) 0.010(3) 0.011(2)
C22 0.065(3) 0.064(3) 0.066(3) 0.025(2) 0.010(3) 0.015(2)
C23 0.074(4) 0.087(4) 0.069(3) 0.036(3) 0.022(3) 0.032(3)
C24 0.081(4) 0.080(3) 0.060(3) 0.029(3) 0.018(3) 0.028(3)
C25 0.070(3) 0.075(3) 0.064(3) 0.033(3) 0.015(3) 0.024(3)
C26 0.074(3) 0.100(3) 0.074(3) 0.038(3) 0.012(3) 0.022(3)
C27 0.097(3) 0.119(4) 0.066(3) 0.041(3) 0.022(3) 0.049(3)
C30 0.058(3) 0.061(3) 0.056(3) 0.020(2) 0.009(2) 0.015(2)
C31 0.069(3) 0.062(3) 0.064(3) 0.022(2) 0.012(3) 0.021(2)
C32 0.075(3) 0.070(3) 0.058(3) 0.026(2) 0.019(3) 0.021(3)
C33 0.073(3) 0.072(3) 0.061(3) 0.031(3) 0.013(3) 0.020(3)
C34 0.063(3) 0.063(3) 0.061(3) 0.025(2) 0.009(2) 0.021(2)
C35 0.065(3) 0.067(3) 0.056(3) 0.026(2) 0.013(2) 0.022(2)
C36 0.130(4) 0.098(4) 0.082(3) 0.045(3) 0.055(3) 0.051(3)
C37 0.094(3) 0.076(3) 0.081(3) 0.039(2) 0.026(3) 0.039(3)
C40 0.069(3) 0.063(3) 0.062(3) 0.026(2) 0.014(3) 0.022(2)
C41 0.069(3) 0.070(3) 0.068(3) 0.028(3) 0.005(3) 0.015(3)
C42 0.077(4) 0.067(3) 0.088(4) 0.033(3) 0.015(3) 0.017(3)
C43 0.069(3) 0.061(3) 0.087(4) 0.023(3) 0.009(3) 0.011(3)
C44 0.069(3) 0.071(3) 0.071(3) 0.024(3) 0.009(3) 0.017(3)
C45 0.068(3) 0.070(3) 0.065(3) 0.027(3) 0.015(3) 0.024(3)
C46 0.110(4) 0.101(4) 0.151(5) 0.085(4) -0.008(4) 0.013(4)
C47 0.096(3) 0.083(3) 0.076(3) 0.022(3) 0.003(3) 0.020(3)
C50 0.069(3) 0.070(3) 0.070(3) 0.029(3) 0.014(3) 0.018(3)
C51 0.072(3) 0.064(3) 0.073(3) 0.031(3) 0.023(3) 0.023(3)
C52 0.092(4) 0.084(4) 0.071(3) 0.032(3) 0.003(3) 0.026(3)
C53 0.089(4) 0.089(4) 0.076(4) 0.023(3) 0.016(3) 0.030(3)
C54 0.088(4) 0.078(4) 0.083(4) 0.026(3) 0.004(3) 0.014(3)
C55 0.090(4) 0.073(3) 0.074(3) 0.029(3) 0.026(3) 0.029(3)
C56 0.080(4) 0.075(3) 0.092(4) 0.045(3) 0.033(3) 0.031(3)
C57 0.083(4) 0.072(3) 0.093(4) 0.042(3) 0.033(3) 0.031(3)
C60 0.103(5) 0.080(4) 0.070(3) 0.033(3) 0.009(3) 0.029(3)
C61 0.089(4) 0.089(4) 0.084(4) 0.032(3) -0.003(3) 0.028(4)
C62 0.115(5) 0.092(4) 0.078(4) 0.038(3) 0.028(4) 0.038(4)
C63 0.137(6) 0.095(5) 0.074(4) 0.041(4) 0.019(4) 0.041(4)
C64 0.129(6) 0.090(4) 0.078(4) 0.031(4) 0.011(4) 0.037(4)
C65 0.090(5) 0.102(5) 0.104(5) 0.028(4) -0.004(4) 0.015(4)
C66 0.100(5) 0.131(6) 0.112(6) 0.059(5) -0.003(4) 0.043(5)
C67 0.083(4) 0.101(5) 0.109(5) 0.037(4) 0.011(4) 0.027(4)
C70 0.095(4) 0.066(3) 0.084(4) 0.031(3) 0.020(3) 0.030(3)
C71 0.097(4) 0.069(3) 0.082(4) 0.033(3) 0.025(3) 0.028(3)
C72 0.109(5) 0.081(4) 0.102(5) 0.033(4) 0.042(4) 0.046(4)
C73 0.129(6) 0.082(4) 0.080(4) 0.010(3) 0.011(4) 0.043(4)
C74 0.102(5) 0.077(4) 0.103(5) 0.042(4) 0.031(4) 0.021(4)
C75 0.124(6) 0.080(4) 0.102(5) 0.054(4) 0.029(4) 0.036(4)
C80 0.078(4) 0.072(3) 0.085(4) 0.037(3) 0.023(3) 0.019(3)
C81 0.085(4) 0.069(3) 0.082(4) 0.034(3) 0.027(3) 0.022(3)
C82 0.070(4) 0.118(5) 0.105(5) 0.048(4) 0.026(4) 0.025(4)
C83 0.094(4) 0.080(4) 0.091(4) 0.034(3) 0.040(4) 0.025(3)
C84 0.095(5) 0.069(3) 0.099(5) 0.025(3) 0.019(4) 0.009(3)
C85 0.101(5) 0.071(3) 0.095(4) 0.043(3) 0.034(4) 0.026(3)
Cl4 0.138(2) 0.1148(18) 0.268(4) 0.043(2) 0.082(3) 0.0178(16)
C100 0.140(9) 0.197(13) 0.211(14) 0.105(12) -0.026(9) -0.033(9)
Cl3 0.140(2) 0.206(3) 0.135(2) 0.050(2) 0.0106(17) 0.003(2)

loop_
_atom_type_symbol
_atom_type_description
_atom_type_scat_dispersion_real
_atom_type_scat_dispersion_imag
_atom_type_scat_source
C C 0.0033 0.0016 'International Tables Vol C Tables 4.2.6.8 and 6.1.1.4'
H H 0.0000 0.0000 'International Tables Vol C Tables 4.2.6.8 and 6.1.1.4'
As As 0.0499 2.0058 'International Tables Vol C Tables 4.2.6.8 and 6.1.1.4'
B B 0.0013 0.0007 'International Tables Vol C Tables 4.2.6.8 and 6.1.1.4'
Cl Cl 0.1484 0.1585 'International Tables Vol C Tables 4.2.6.8 and 6.1.1.4'
F F 0.0171 0.0103 'International Tables Vol C Tables 4.2.6.8 and 6.1.1.4'
P P 0.1023 0.0942 'International Tables Vol C Tables 4.2.6.8 and 6.1.1.4'
Pd Pd -0.9988 1.0072 'International Tables Vol C Tables 4.2.6.8 and 6.1.1.4'

loop_
_geom_angle_atom_site_label_1
_geom_angle_atom_site_label_2
_geom_angle_atom_site_label_3
_geom_angle
_geom_angle_site_symmetry_1
_geom_angle_site_symmetry_3
_geom_angle_publ_flag
C1 Pd1 P2 92.43(18) . . ?
C1 Pd1 Cl1 176.3(2) . . ?
P2 Pd1 Cl1 85.91(8) . . ?
C1 Pd1 As1 90.98(18) . . ?
P2 Pd1 As1 173.45(4) . . ?
Cl1 Pd1 As1 91.00(7) . . ?
C1 Pd1 Pd2 126.05(19) . . ?
P2 Pd1 Pd2 100.56(8) . . ?
Cl1 Pd1 Pd2 51.26(7) . . ?
As1 Pd1 Pd2 81.89(7) . . ?
C2 Pd2 P1 92.94(19) . . ?
C2 Pd2 Cl1 176.3(2) . . ?
P1 Pd2 Cl1 85.34(8) . . ?
C2 Pd2 As2 90.63(19) . . ?
P1 Pd2 As2 173.44(4) . . ?
Cl1 Pd2 As2 91.41(7) . . ?
C2 Pd2 Pd1 126.1(2) . . ?
P1 Pd2 Pd1 100.49(8) . . ?
Cl1 Pd2 Pd1 51.22(8) . . ?
As2 Pd2 Pd1 81.76(8) . . ?
C3 P1 C81 106.7(3) . . ?
C3 P1 C80 105.0(3) . . ?
C81 P1 C80 101.8(3) . . ?
C3 P1 Pd2 109.48(19) . . ?
C81 P1 Pd2 120.1(2) . . ?
C80 P1 Pd2 112.6(2) . . ?
C4 P2 C71 106.2(3) . . ?
C4 P2 C70 105.2(3) . . ?
C71 P2 C70 102.2(3) . . ?
C4 P2 Pd1 108.7(2) . . ?
C71 P2 Pd1 121.4(2) . . ?
C70 P2 Pd1 111.8(2) . . ?
C3 As1 C51 103.7(2) . . ?
C3 As1 C50 99.2(2) . . ?
C51 As1 C50 109.9(3) . . ?
C3 As1 Pd1 112.02(18) . . ?
C51 As1 Pd1 121.04(17) . . ?
C50 As1 Pd1 108.74(18) . . ?
C4 As2 C60 104.4(3) . . ?
C4 As2 C61 99.1(3) . . ?
C60 As2 C61 110.5(3) . . ?
C4 As2 Pd2 111.6(2) . . ?
C60 As2 Pd2 120.9(2) . . ?
C61 As2 Pd2 108.2(2) . . ?
Pd1 Cl1 Pd2 77.51(10) . . ?
C40 B C10 109.8(5) . . ?
C40 B C20 104.0(4) . . ?
C10 B C20 113.5(5) . . ?
C40 B C30 114.4(4) . . ?
C10 B C30 104.4(4) . . ?
C20 B C30 110.9(5) . . ?
P1 C3 As1 119.2(3) . . ?
P2 C4 As2 118.5(3) . . ?
C11 C10 C15 115.0(5) . . ?
C11 C10 B 123.3(5) . . ?
C15 C10 B 121.7(5) . . ?
C12 C11 C10 122.7(5) . . ?
C11 C12 C13 120.2(5) . . ?
C11 C12 C16 120.3(6) . . ?
C13 C12 C16 119.6(6) . . ?
C14 C13 C12 118.3(6) . . ?
C15 C14 C13 120.5(5) . . ?
C15 C14 C17 118.9(6) . . ?
C13 C14 C17 120.4(6) . . ?
C14 C15 C10 123.0(5) . . ?
F1 C16 F3 105.5(7) . . ?
F1 C16 F2 105.3(6) . . ?
F3 C16 F2 105.7(6) . . ?
F1 C16 C12 113.3(6) . . ?
F3 C16 C12 112.6(6) . . ?
F2 C16 C12 113.7(7) . . ?
F6^ C17 F4 128.4(10) . . ?
F6^ C17 F5 50.9(11) . . ?
F4 C17 F5 111.2(8) . . ?
F6^ C17 F4^ 119.8(16) . . ?
F4 C17 F4^ 30.2(10) . . ?
F5 C17 F4^ 132.3(10) . . ?
F6^ C17 F6 50.7(12) . . ?
F4 C17 F6 103.7(7) . . ?
F5 C17 F6 99.9(7) . . ?
F4^ C17 F6 78.4(12) . . ?
F6^ C17 F5^ 104.5(13) . . ?
F4 C17 F5^ 67.7(8) . . ?
F5 C17 F5^ 55.2(8) . . ?
F4^ C17 F5^ 97.8(12) . . ?
F6 C17 F5^ 142.4(8) . . ?
F6^ C17 C14 117.0(9) . . ?
F4 C17 C14 114.0(6) . . ?
F5 C17 C14 115.6(6) . . ?
F4^ C17 C14 109.0(10) . . ?
F6 C17 C14 110.9(6) . . ?
F5^ C17 C14 105.8(8) . . ?
C21 C20 C25 114.8(5) . . ?
C21 C20 B 120.0(5) . . ?
C25 C20 B 125.1(5) . . ?
C22 C21 C20 123.7(5) . . ?
C21 C22 C23 119.8(6) . . ?
C21 C22 C26 120.5(5) . . ?
C23 C22 C26 119.6(5) . . ?
C24 C23 C22 118.7(5) . . ?
C23 C24 C25 121.2(5) . . ?
C23 C24 C27 118.5(5) . . ?
C25 C24 C27 120.3(6) . . ?
C24 C25 C20 121.8(6) . . ?
F9 C26 F7 106.5(5) . . ?
F9 C26 F8 106.0(6) . . ?
F7 C26 F8 104.2(5) . . ?
F9 C26 C22 113.7(5) . . ?
F7 C26 C22 112.6(6) . . ?
F8 C26 C22 113.1(5) . . ?
F12^ C27 F11^ 114.0(14) . . ?
F12^ C27 F10 126.5(13) . . ?
F11^ C27 F10 53.4(10) . . ?
F12^ C27 F12 28.9(9) . . ?
F11^ C27 F12 127.8(10) . . ?
F10 C27 F12 110.7(8) . . ?
F12^ C27 F11 76.3(11) . . ?
F11^ C27 F11 52.2(10) . . ?
F10 C27 F11 104.5(7) . . ?
F12 C27 F11 103.9(7) . . ?
F12^ C27 C24 117.4(12) . . ?
F11^ C27 C24 117.5(10) . . ?
F10 C27 C24 112.1(7) . . ?
F12 C27 C24 114.4(6) . . ?
F11 C27 C24 110.6(6) . . ?
F12^ C27 F10^ 99.0(13) . . ?
F11^ C27 F10^ 94.7(12) . . ?
F10 C27 F10^ 44.2(8) . . ?
F12 C27 F10^ 73.0(10) . . ?
F11 C27 F10^ 136.9(8) . . ?
C24 C27 F10^ 109.4(7) . . ?
C35 C30 C31 114.9(5) . . ?
C35 C30 B 123.7(4) . . ?
C31 C30 B 121.0(5) . . ?
C32 C31 C30 122.8(5) . . ?
C33 C32 C31 120.7(5) . . ?
C33 C32 C36 117.8(5) . . ?
C31 C32 C36 121.4(5) . . ?
C34 C33 C32 118.1(5) . . ?
C33 C34 C35 120.8(5) . . ?
C33 C34 C37 119.3(5) . . ?
C35 C34 C37 119.9(5) . . ?
C34 C35 C30 122.7(5) . . ?
F15 C36 F13 106.6(6) . . ?
F15 C36 F14 105.6(6) . . ?
F13 C36 F14 103.4(6) . . ?
F15 C36 C32 114.8(6) . . ?
F13 C36 C32 113.1(6) . . ?
F14 C36 C32 112.4(6) . . ?
F16^ C37 F17 123.8(9) . . ?
F16^ C37 F18 62.2(8) . . ?
F17 C37 F18 111.3(9) . . ?
F16^ C37 F17^ 106.9(9) . . ?
F17 C37 F17^ 29.3(7) . . ?
F18 C37 F17^ 128.4(8) . . ?
F16^ C37 F18^ 101.4(8) . . ?
F17 C37 F18^ 74.2(9) . . ?
F18 C37 F18^ 43.6(5) . . ?
F17^ C37 F18^ 100.9(8) . . ?
F16^ C37 F16 37.8(6) . . ?
F17 C37 F16 107.1(8) . . ?
F18 C37 F16 99.6(9) . . ?
F17^ C37 F16 80.1(7) . . ?
F18^ C37 F16 133.3(8) . . ?
F16^ C37 C34 117.1(7) . . ?
F17 C37 C34 115.7(9) . . ?
F18 C37 C34 113.6(6) . . ?
F17^ C37 C34 115.4(8) . . ?
F18^ C37 C34 113.0(6) . . ?
F16 C37 C34 108.0(6) . . ?
C45 C40 C41 115.2(5) . . ?
C45 C40 B 126.3(5) . . ?
C41 C40 B 118.3(5) . . ?
C42 C41 C40 123.2(6) . . ?
C41 C42 C43 119.9(6) . . ?
C41 C42 C46 119.1(6) . . ?
C43 C42 C46 120.9(6) . . ?
C44 C43 C42 118.6(5) . . ?
C43 C44 C45 121.0(5) . . ?
C43 C44 C47 119.9(6) . . ?
C45 C44 C47 119.0(6) . . ?
C44 C45 C40 122.1(6) . . ?
F20 C46 F21 114.2(8) . . ?
F20 C46 F19 101.3(8) . . ?
F21 C46 F19 97.8(7) . . ?
F20 C46 C42 114.7(7) . . ?
F21 C46 C42 116.5(8) . . ?
F19 C46 C42 109.5(8) . . ?
F23^ C47 F22 124.1(12) . . ?
F23^ C47 F23 70.8(14) . . ?
F22 C47 F23 108.2(7) . . ?
F23^ C47 F22^ 114.7(17) . . ?
F22 C47 F22^ 62.5(12) . . ?
F23 C47 F22^ 51.1(12) . . ?
F23^ C47 F24^ 103.6(16) . . ?
F22 C47 F24^ 38.9(9) . . ?
F23 C47 F24^ 137.5(11) . . ?
F22^ C47 F24^ 100.9(15) . . ?
F23^ C47 F24 34.0(12) . . ?
F22 C47 F24 104.9(7) . . ?
F23 C47 F24 103.3(8) . . ?
F22^ C47 F24 135.1(11) . . ?
F24^ C47 F24 73.1(12) . . ?
F23^ C47 C44 116.3(12) . . ?
F22 C47 C44 114.6(7) . . ?
F23 C47 C44 113.1(6) . . ?
F22^ C47 C44 112.3(10) . . ?
F24^ C47 C44 107.0(11) . . ?
F24 C47 C44 111.9(6) . . ?
C52 C50 C54 111.7(5) . . ?
C52 C50 C53 109.6(5) . . ?
C54 C50 C53 108.0(5) . . ?
C52 C50 As1 113.8(4) . . ?
C54 C50 As1 107.0(4) . . ?
C53 C50 As1 106.5(4) . . ?
C57 C51 C56 110.0(5) . . ?
C57 C51 C55 108.7(5) . . ?
C56 C51 C55 110.4(5) . . ?
C57 C51 As1 112.3(4) . . ?
C56 C51 As1 110.0(4) . . ?
C55 C51 As1 105.3(4) . . ?
C62 C60 C63 109.4(6) . . ?
C62 C60 C64 109.8(6) . . ?
C63 C60 C64 109.1(6) . . ?
C62 C60 As2 106.4(4) . . ?
C63 C60 As2 111.8(5) . . ?
C64 C60 As2 110.4(5) . . ?
C66 C61 C67 109.9(6) . . ?
C66 C61 C65 111.1(6) . . ?
C67 C61 C65 107.5(6) . . ?
C66 C61 As2 114.1(5) . . ?
C67 C61 As2 106.9(5) . . ?
C65 C61 As2 107.0(5) . . ?
C72 C70 C73 110.9(6) . . ?
C72 C70 P2 116.6(5) . . ?
C73 C70 P2 109.7(4) . . ?
C75 C71 C74 109.7(6) . . ?
C75 C71 P2 114.6(5) . . ?
C74 C71 P2 110.5(5) . . ?
C83 C80 C82 110.2(6) . . ?
C83 C80 P1 116.6(4) . . ?
C82 C80 P1 109.8(4) . . ?
C85 C81 C84 110.0(5) . . ?
C85 C81 P1 114.7(4) . . ?
C84 C81 P1 110.1(5) . . ?
Cl3 C100 Cl4 113.8(7) . . ?

loop_
_geom_bond_atom_site_label_1
_geom_bond_atom_site_label_2
_geom_bond_distance
_geom_bond_site_symmetry_2
_geom_bond_publ_flag
Pd1 C1 2.052(6) . ?
Pd1 P2 2.306(2) . ?
Pd1 Cl1 2.459(2) . ?
Pd1 As1 2.4823(18) . ?
Pd1 Pd2 3.079(4) . ?
Pd2 C2 2.064(6) . ?
Pd2 P1 2.301(2) . ?
Pd2 Cl1 2.460(3) . ?
Pd2 As2 2.4678(18) . ?
P1 C3 1.827(6) . ?
P1 C81 1.860(6) . ?
P1 C80 1.865(6) . ?
P2 C4 1.835(7) . ?
P2 C71 1.857(6) . ?
P2 C70 1.878(6) . ?
As1 C3 1.984(6) . ?
As1 C51 2.015(6) . ?
As1 C50 2.032(6) . ?
As2 C4 1.987(6) . ?
As2 C60 2.017(7) . ?
As2 C61 2.024(7) . ?
B C40 1.636(8) . ?
B C10 1.636(9) . ?
B C20 1.637(8) . ?
B C30 1.648(8) . ?
F1 C16 1.315(9) . ?
F2 C16 1.337(10) . ?
F3 C16 1.332(8) . ?
F4 C17 1.289(10) . ?
F5 C17 1.311(9) . ?
F6 C17 1.401(10) . ?
F4^ C17 1.32(2) . ?
F5^ C17 1.471(17) . ?
F6^ C17 1.140(15) . ?
F7 C26 1.335(7) . ?
F8 C26 1.341(8) . ?
F9 C26 1.313(7) . ?
F10 C27 1.303(10) . ?
F11 C27 1.377(9) . ?
F12 C27 1.309(11) . ?
F10^ C27 1.511(18) . ?
F11^ C27 1.282(16) . ?
F12^ C27 1.25(2) . ?
F13 C36 1.311(10) . ?
F14 C36 1.329(8) . ?
F15 C36 1.311(8) . ?
F17 C37 1.263(13) . ?
F18 C37 1.321(10) . ?
F16 C37 1.395(11) . ?
F16^ C37 1.259(12) . ?
F17^ C37 1.337(13) . ?
F18^ C37 1.394(10) . ?
F19 C46 1.408(11) . ?
F20 C46 1.275(10) . ?
F21 C46 1.278(9) . ?
F22 C47 1.308(9) . ?
F23 C47 1.311(10) . ?
F24 C47 1.362(10) . ?
F22^ C47 1.31(2) . ?
F23^ C47 1.23(3) . ?
F24^ C47 1.36(2) . ?
C10 C11 1.392(8) . ?
C10 C15 1.407(8) . ?
C11 C12 1.386(8) . ?
C12 C13 1.391(8) . ?
C12 C16 1.484(9) . ?
C13 C14 1.382(9) . ?
C14 C15 1.369(8) . ?
C14 C17 1.496(8) . ?
C20 C21 1.396(8) . ?
C20 C25 1.415(8) . ?
C21 C22 1.383(8) . ?
C22 C23 1.392(8) . ?
C22 C26 1.480(9) . ?
C23 C24 1.370(9) . ?
C24 C25 1.393(8) . ?
C24 C27 1.496(9) . ?
C30 C35 1.398(7) . ?
C30 C31 1.401(7) . ?
C31 C32 1.387(8) . ?
C32 C33 1.386(8) . ?
C32 C36 1.489(8) . ?
C33 C34 1.377(7) . ?
C34 C35 1.393(7) . ?
C34 C37 1.484(8) . ?
C40 C45 1.398(8) . ?
C40 C41 1.414(8) . ?
C41 C42 1.378(8) . ?
C42 C43 1.395(9) . ?
C42 C46 1.476(10) . ?
C43 C44 1.379(9) . ?
C44 C45 1.394(8) . ?
C44 C47 1.497(9) . ?
C50 C52 1.512(9) . ?
C50 C54 1.533(8) . ?
C50 C53 1.539(9) . ?
C51 C57 1.525(8) . ?
C51 C56 1.534(8) . ?
C51 C55 1.544(9) . ?
C60 C62 1.517(10) . ?
C60 C63 1.533(9) . ?
C60 C64 1.538(9) . ?
C61 C66 1.517(10) . ?
C61 C67 1.521(10) . ?
C61 C65 1.546(10) . ?
C70 C72 1.498(9) . ?
C70 C73 1.534(10) . ?
C71 C75 1.527(10) . ?
C71 C74 1.542(10) . ?
C80 C83 1.536(9) . ?
C80 C82 1.536(10) . ?
C81 C85 1.516(9) . ?
C81 C84 1.541(9) . ?
Cl4 C100 1.808(15) . ?
C100 Cl3 1.659(13) . ?

loop_
_geom_torsion_atom_site_label_1
_geom_torsion_atom_site_label_2
_geom_torsion_atom_site_label_3
_geom_torsion_atom_site_label_4
_geom_torsion
_geom_torsion_site_symmetry_1
_geom_torsion_site_symmetry_2
_geom_torsion_site_symmetry_3
_geom_torsion_site_symmetry_4
_geom_torsion_publ_flag
C1 Pd1 Pd2 C2 -6.4(3) . . . . ?
P2 Pd1 Pd2 C2 -107.3(2) . . . . ?
Cl1 Pd1 Pd2 C2 176.7(2) . . . . ?
As1 Pd1 Pd2 C2 78.9(2) . . . . ?
C1 Pd1 Pd2 P1 -107.9(2) . . . . ?
P2 Pd1 Pd2 P1 151.20(6) . . . . ?
Cl1 Pd1 Pd2 P1 75.24(8) . . . . ?
As1 Pd1 Pd2 P1 -22.63(5) . . . . ?
C1 Pd1 Pd2 Cl1 176.9(2) . . . . ?
P2 Pd1 Pd2 Cl1 75.97(8) . . . . ?
As1 Pd1 Pd2 Cl1 -97.87(7) . . . . ?
C1 Pd1 Pd2 As2 78.3(2) . . . . ?
P2 Pd1 Pd2 As2 -22.55(5) . . . . ?
Cl1 Pd1 Pd2 As2 -98.52(7) . . . . ?
As1 Pd1 Pd2 As2 163.61(3) . . . . ?
C2 Pd2 P1 C3 -122.8(3) . . . . ?
Cl1 Pd2 P1 C3 53.9(2) . . . . ?
As2 Pd2 P1 C3 114.3(4) . . . . ?
Pd1 Pd2 P1 C3 4.74(19) . . . . ?
C2 Pd2 P1 C81 1.1(3) . . . . ?
Cl1 Pd2 P1 C81 177.8(2) . . . . ?
As2 Pd2 P1 C81 -121.8(4) . . . . ?
Pd1 Pd2 P1 C81 128.6(2) . . . . ?
C2 Pd2 P1 C80 120.9(3) . . . . ?
Cl1 Pd2 P1 C80 -62.4(2) . . . . ?
As2 Pd2 P1 C80 -2.0(5) . . . . ?
Pd1 Pd2 P1 C80 -111.6(2) . . . . ?
C1 Pd1 P2 C4 -124.5(3) . . . . ?
Cl1 Pd1 P2 C4 52.2(2) . . . . ?
As1 Pd1 P2 C4 114.3(4) . . . . ?
Pd2 Pd1 P2 C4 2.9(2) . . . . ?
C1 Pd1 P2 C71 -1.0(3) . . . . ?
Cl1 Pd1 P2 C71 175.8(3) . . . . ?
As1 Pd1 P2 C71 -122.2(5) . . . . ?
Pd2 Pd1 P2 C71 126.4(3) . . . . ?
C1 Pd1 P2 C70 119.8(3) . . . . ?
Cl1 Pd1 P2 C70 -63.4(2) . . . . ?
As1 Pd1 P2 C70 -1.4(5) . . . . ?
Pd2 Pd1 P2 C70 -112.8(2) . . . . ?
C1 Pd1 As1 C3 162.7(3) . . . . ?
P2 Pd1 As1 C3 -76.0(5) . . . . ?
Cl1 Pd1 As1 C3 -14.25(17) . . . . ?
Pd2 Pd1 As1 C3 36.36(18) . . . . ?
C1 Pd1 As1 C51 39.9(3) . . . . ?
P2 Pd1 As1 C51 161.2(4) . . . . ?
Cl1 Pd1 As1 C51 -137.1(2) . . . . ?
Pd2 Pd1 As1 C51 -86.5(2) . . . . ?
C1 Pd1 As1 C50 -88.7(3) . . . . ?
P2 Pd1 As1 C50 32.6(4) . . . . ?
Cl1 Pd1 As1 C50 94.36(19) . . . . ?
Pd2 Pd1 As1 C50 144.96(17) . . . . ?
C2 Pd2 As2 C4 164.2(3) . . . . ?
P1 Pd2 As2 C4 -72.8(4) . . . . ?
Cl1 Pd2 As2 C4 -12.7(2) . . . . ?
Pd1 Pd2 As2 C4 37.8(2) . . . . ?
C2 Pd2 As2 C60 41.0(3) . . . . ?
P1 Pd2 As2 C60 164.0(4) . . . . ?
Cl1 Pd2 As2 C60 -135.9(2) . . . . ?
Pd1 Pd2 As2 C60 -85.4(2) . . . . ?
C2 Pd2 As2 C61 -87.9(3) . . . . ?
P1 Pd2 As2 C61 35.1(4) . . . . ?
Cl1 Pd2 As2 C61 95.3(2) . . . . ?
Pd1 Pd2 As2 C61 145.7(2) . . . . ?
C1 Pd1 Cl1 Pd2 -44(3) . . . . ?
P2 Pd1 Cl1 Pd2 -107.03(8) . . . . ?
As1 Pd1 Cl1 Pd2 78.76(8) . . . . ?
C2 Pd2 Cl1 Pd1 -45(3) . . . . ?
P1 Pd2 Cl1 Pd1 -107.45(8) . . . . ?
As2 Pd2 Cl1 Pd1 78.26(7) . . . . ?
C81 P1 C3 As1 -108.1(3) . . . . ?
C80 P1 C3 As1 144.4(3) . . . . ?
Pd2 P1 C3 As1 23.3(3) . . . . ?
C51 As1 C3 P1 84.6(4) . . . . ?
C50 As1 C3 P1 -162.2(3) . . . . ?
Pd1 As1 C3 P1 -47.5(3) . . . . ?
C71 P2 C4 As2 -105.7(4) . . . . ?
C70 P2 C4 As2 146.4(3) . . . . ?
Pd1 P2 C4 As2 26.5(4) . . . . ?
C60 As2 C4 P2 81.2(4) . . . . ?
C61 As2 C4 P2 -164.7(4) . . . . ?
Pd2 As2 C4 P2 -51.0(4) . . . . ?
C40 B C10 C11 -27.0(7) . . . . ?
C20 B C10 C11 -143.0(5) . . . . ?
C30 B C10 C11 96.1(6) . . . . ?
C40 B C10 C15 153.9(5) . . . . ?
C20 B C10 C15 37.9(7) . . . . ?
C30 B C10 C15 -82.9(6) . . . . ?
C15 C10 C11 C12 -3.0(8) . . . . ?
B C10 C11 C12 177.9(5) . . . . ?
C10 C11 C12 C13 -0.8(8) . . . . ?
C10 C11 C12 C16 178.3(6) . . . . ?
C11 C12 C13 C14 2.7(8) . . . . ?
C16 C12 C13 C14 -176.4(6) . . . . ?
C12 C13 C14 C15 -0.6(8) . . . . ?
C12 C13 C14 C17 -177.0(5) . . . . ?
C13 C14 C15 C10 -3.6(8) . . . . ?
C17 C14 C15 C10 172.9(5) . . . . ?
C11 C10 C15 C14 5.3(7) . . . . ?
B C10 C15 C14 -175.6(5) . . . . ?
C11 C12 C16 F1 -84.4(8) . . . . ?
C13 C12 C16 F1 94.7(8) . . . . ?
C11 C12 C16 F3 35.2(10) . . . . ?
C13 C12 C16 F3 -145.7(7) . . . . ?
C11 C12 C16 F2 155.4(6) . . . . ?
C13 C12 C16 F2 -25.5(8) . . . . ?
C15 C14 C17 F6^ 92.1(16) . . . . ?
C13 C14 C17 F6^ -91.3(16) . . . . ?
C15 C14 C17 F4 -79.9(9) . . . . ?
C13 C14 C17 F4 96.6(9) . . . . ?
C15 C14 C17 F5 149.4(8) . . . . ?
C13 C14 C17 F5 -34.0(10) . . . . ?
C15 C14 C17 F4^ -47.8(14) . . . . ?
C13 C14 C17 F4^ 128.7(13) . . . . ?
C15 C14 C17 F6 36.6(8) . . . . ?
C13 C14 C17 F6 -146.8(6) . . . . ?
C15 C14 C17 F5^ -152.1(9) . . . . ?
C13 C14 C17 F5^ 24.5(10) . . . . ?
C40 B C20 C21 72.9(6) . . . . ?
C10 B C20 C21 -167.8(5) . . . . ?
C30 B C20 C21 -50.6(6) . . . . ?
C40 B C20 C25 -102.4(6) . . . . ?
C10 B C20 C25 16.9(7) . . . . ?
C30 B C20 C25 134.1(5) . . . . ?
C25 C20 C21 C22 -1.3(8) . . . . ?
B C20 C21 C22 -177.1(5) . . . . ?
C20 C21 C22 C23 -1.0(8) . . . . ?
C20 C21 C22 C26 -176.8(5) . . . . ?
C21 C22 C23 C24 1.5(8) . . . . ?
C26 C22 C23 C24 177.4(6) . . . . ?
C22 C23 C24 C25 0.3(9) . . . . ?
C22 C23 C24 C27 -177.2(6) . . . . ?
C23 C24 C25 C20 -2.8(9) . . . . ?
C27 C24 C25 C20 174.7(6) . . . . ?
C21 C20 C25 C24 3.2(8) . . . . ?
B C20 C25 C24 178.7(5) . . . . ?
C21 C22 C26 F9 -156.3(6) . . . . ?
C23 C22 C26 F9 27.8(8) . . . . ?
C21 C22 C26 F7 -35.1(8) . . . . ?
C23 C22 C26 F7 149.1(5) . . . . ?
C21 C22 C26 F8 82.8(7) . . . . ?
C23 C22 C26 F8 -93.1(7) . . . . ?
C23 C24 C27 F12^ -128.7(13) . . . . ?
C25 C24 C27 F12^ 53.8(14) . . . . ?
C23 C24 C27 F11^ 13.3(16) . . . . ?
C25 C24 C27 F11^ -164.2(14) . . . . ?
C23 C24 C27 F10 72.3(9) . . . . ?
C25 C24 C27 F10 -105.2(9) . . . . ?
C23 C24 C27 F12 -160.7(7) . . . . ?
C25 C24 C27 F12 21.8(10) . . . . ?
C23 C24 C27 F11 -43.8(9) . . . . ?
C25 C24 C27 F11 138.6(7) . . . . ?
C23 C24 C27 F10^ 119.7(11) . . . . ?
C25 C24 C27 F10^ -57.8(12) . . . . ?
C40 B C30 C35 -139.2(5) . . . . ?
C10 B C30 C35 100.7(6) . . . . ?
C20 B C30 C35 -21.9(7) . . . . ?
C40 B C30 C31 48.6(7) . . . . ?
C10 B C30 C31 -71.6(6) . . . . ?
C20 B C30 C31 165.8(5) . . . . ?
C35 C30 C31 C32 0.5(8) . . . . ?
B C30 C31 C32 173.4(5) . . . . ?
C30 C31 C32 C33 0.0(9) . . . . ?
C30 C31 C32 C36 -179.5(6) . . . . ?
C31 C32 C33 C34 0.4(9) . . . . ?
C36 C32 C33 C34 179.8(6) . . . . ?
C32 C33 C34 C35 -1.3(8) . . . . ?
C32 C33 C34 C37 179.3(6) . . . . ?
C33 C34 C35 C30 1.8(8) . . . . ?
C37 C34 C35 C30 -178.7(5) . . . . ?
C31 C30 C35 C34 -1.4(8) . . . . ?
B C30 C35 C34 -174.1(5) . . . . ?
C33 C32 C36 F15 -163.5(6) . . . . ?
C31 C32 C36 F15 16.0(10) . . . . ?
C33 C32 C36 F13 73.9(8) . . . . ?
C31 C32 C36 F13 -106.6(8) . . . . ?
C33 C32 C36 F14 -42.7(9) . . . . ?
C31 C32 C36 F14 136.7(7) . . . . ?
C33 C34 C37 F16^ -78.6(10) . . . . ?
C35 C34 C37 F16^ 101.9(10) . . . . ?
C33 C34 C37 F17 121.6(10) . . . . ?
C35 C34 C37 F17 -57.9(11) . . . . ?
C33 C34 C37 F18 -8.9(11) . . . . ?
C35 C34 C37 F18 171.6(8) . . . . ?
C33 C34 C37 F17^ 154.2(8) . . . . ?
C35 C34 C37 F17^ -25.3(11) . . . . ?
C33 C34 C37 F18^ 38.7(10) . . . . ?
C35 C34 C37 F18^ -140.8(8) . . . . ?
C33 C34 C37 F16 -118.4(8) . . . . ?
C35 C34 C37 F16 62.1(9) . . . . ?
C10 B C40 C45 141.1(5) . . . . ?
C20 B C40 C45 -97.1(6) . . . . ?
C30 B C40 C45 24.0(8) . . . . ?
C10 B C40 C41 -44.1(6) . . . . ?
C20 B C40 C41 77.6(6) . . . . ?
C30 B C40 C41 -161.2(5) . . . . ?
C45 C40 C41 C42 -1.7(8) . . . . ?
B C40 C41 C42 -177.1(5) . . . . ?
C40 C41 C42 C43 1.6(9) . . . . ?
C40 C41 C42 C46 -175.5(7) . . . . ?
C41 C42 C43 C44 -0.3(9) . . . . ?
C46 C42 C43 C44 176.8(7) . . . . ?
C42 C43 C44 C45 -0.8(9) . . . . ?
C42 C43 C44 C47 176.4(6) . . . . ?
C43 C44 C45 C40 0.7(9) . . . . ?
C47 C44 C45 C40 -176.6(6) . . . . ?
C41 C40 C45 C44 0.5(8) . . . . ?
B C40 C45 C44 175.5(5) . . . . ?
C41 C42 C46 F20 50.0(12) . . . . ?
C43 C42 C46 F20 -127.1(9) . . . . ?
C41 C42 C46 F21 -172.8(7) . . . . ?
C43 C42 C46 F21 10.1(12) . . . . ?
C41 C42 C46 F19 -63.1(9) . . . . ?
C43 C42 C46 F19 119.8(7) . . . . ?
C43 C44 C47 F23^ 172.3(16) . . . . ?
C45 C44 C47 F23^ -10.4(18) . . . . ?
C43 C44 C47 F22 16.1(11) . . . . ?
C45 C44 C47 F22 -166.6(8) . . . . ?
C43 C44 C47 F23 -108.6(8) . . . . ?
C45 C44 C47 F23 68.7(9) . . . . ?
C43 C44 C47 F22^ -52.8(16) . . . . ?
C45 C44 C47 F22^ 124.5(15) . . . . ?
C43 C44 C47 F24^ 57.1(14) . . . . ?
C45 C44 C47 F24^ -125.6(14) . . . . ?
C43 C44 C47 F24 135.3(8) . . . . ?
C45 C44 C47 F24 -47.4(10) . . . . ?
C3 As1 C50 C52 -65.6(4) . . . . ?
C51 As1 C50 C52 42.7(5) . . . . ?
Pd1 As1 C50 C52 177.3(4) . . . . ?
C3 As1 C50 C54 170.6(4) . . . . ?
C51 As1 C50 C54 -81.1(4) . . . . ?
Pd1 As1 C50 C54 53.4(4) . . . . ?
C3 As1 C50 C53 55.3(4) . . . . ?
C51 As1 C50 C53 163.6(4) . . . . ?
Pd1 As1 C50 C53 -61.9(4) . . . . ?
C3 As1 C51 C57 33.0(5) . . . . ?
C50 As1 C51 C57 -72.2(5) . . . . ?
Pd1 As1 C51 C57 159.7(4) . . . . ?
C3 As1 C51 C56 155.9(4) . . . . ?
C50 As1 C51 C56 50.7(5) . . . . ?
Pd1 As1 C51 C56 -77.4(4) . . . . ?
C3 As1 C51 C55 -85.1(4) . . . . ?
C50 As1 C51 C55 169.7(3) . . . . ?
Pd1 As1 C51 C55 41.6(4) . . . . ?
C4 As2 C60 C62 -86.3(5) . . . . ?
C61 As2 C60 C62 168.1(4) . . . . ?
Pd2 As2 C60 C62 40.3(5) . . . . ?
C4 As2 C60 C63 33.1(6) . . . . ?
C61 As2 C60 C63 -72.5(6) . . . . ?
Pd2 As2 C60 C63 159.7(4) . . . . ?
C4 As2 C60 C64 154.7(5) . . . . ?
C61 As2 C60 C64 49.1(6) . . . . ?
Pd2 As2 C60 C64 -78.7(5) . . . . ?
C4 As2 C61 C66 -68.7(6) . . . . ?
C60 As2 C61 C66 40.4(6) . . . . ?
Pd2 As2 C61 C66 174.9(5) . . . . ?
C4 As2 C61 C67 53.0(5) . . . . ?
C60 As2 C61 C67 162.2(5) . . . . ?
Pd2 As2 C61 C67 -63.4(5) . . . . ?
C4 As2 C61 C65 167.9(5) . . . . ?
C60 As2 C61 C65 -82.9(5) . . . . ?
Pd2 As2 C61 C65 51.6(5) . . . . ?
C4 P2 C70 C72 -20.6(6) . . . . ?
C71 P2 C70 C72 -131.3(6) . . . . ?
Pd1 P2 C70 C72 97.2(5) . . . . ?
C4 P2 C70 C73 -147.7(5) . . . . ?
C71 P2 C70 C73 101.5(5) . . . . ?
Pd1 P2 C70 C73 -29.9(5) . . . . ?
C4 P2 C71 C75 -44.2(5) . . . . ?
C70 P2 C71 C75 65.8(6) . . . . ?
Pd1 P2 C71 C75 -168.9(4) . . . . ?
C4 P2 C71 C74 -168.8(5) . . . . ?
C70 P2 C71 C74 -58.8(5) . . . . ?
Pd1 P2 C71 C74 66.5(5) . . . . ?
C3 P1 C80 C83 -23.3(6) . . . . ?
C81 P1 C80 C83 -134.4(5) . . . . ?
Pd2 P1 C80 C83 95.7(5) . . . . ?
C3 P1 C80 C82 -149.5(5) . . . . ?
C81 P1 C80 C82 99.4(5) . . . . ?
Pd2 P1 C80 C82 -30.5(5) . . . . ?
C3 P1 C81 C85 -41.3(5) . . . . ?
C80 P1 C81 C85 68.4(5) . . . . ?
Pd2 P1 C81 C85 -166.5(4) . . . . ?
C3 P1 C81 C84 -166.0(4) . . . . ?
C80 P1 C81 C84 -56.3(5) . . . . ?
Pd2 P1 C81 C84 68.8(5) . . . . ?
